data_1567441
loop_
_publ_author_name
'Gonnet, Lori'
'Borchers, Tristan H.'
'Lennox, Cameron B.'
'Vainauskas, Jogirdas'
'Teoh, Yong'
'Titi, Hatem M.'
'Barrett, Christopher J.'
'Koenig, Stefan G.'
'Nagapudi, Karthik'
'Fri&#x161;&#x10d;i&#x107;, Tomislav'

_publ_section_title
;
 The "<i>&#x3b7;</i>-sweet-spot" (<i>&#x3b7;</i><sub>max</sub>) in
 liquid-assisted mechanochemistry: polymorph control and the role of a
 liquid additive as either a catalyst or an inhibitor in resonant acoustic
 mixing (RAM).
;
_journal_issue 0
_journal_name_full 'Faraday discussions'
_journal_page_first 128
_journal_page_last 149
_journal_paper_doi 10.1039/d2fd00131d
_journal_volume 241
_journal_year 2023
_chemical_formula_moiety 'C20 H31 N3 O2 S'
_chemical_formula_sum 'C20 H31 N3 O2 S'
_chemical_formula_weight 377.54
_space_group_crystal_system trigonal
_space_group_IT_number 148
_space_group_name_Hall '-R 3'
_space_group_name_H-M_alt 'R -3 :H'
_atom_sites_solution_hydrogens geom
_atom_sites_solution_primary dual
_audit_creation_date 2022-05-30
_audit_creation_method
;
Olex2 1.3
(compiled 2020.11.12 svn.r5f609507 for OlexSys, GUI svn.r6408)
;
_cell_angle_alpha 90
_cell_angle_beta 90
_cell_angle_gamma 120
_cell_formula_units_Z 18
_cell_length_a 23.2800(4)
_cell_length_b 23.2800(4)
_cell_length_c 19.9119(4)
_cell_measurement_reflns_used 8339
_cell_measurement_temperature 298(2)
_cell_measurement_theta_max 68.67
_cell_measurement_theta_min 3.12
_cell_volume 9345.6(3)
_computing_cell_refinement 'SAINT V8.38A (?, 2016)'
_computing_data_reduction 'SAINT V8.38A (?, 2016)'
_computing_molecular_graphics 'Olex2 1.3 (Dolomanov et al., 2009)'
_computing_publication_material 'Olex2 1.3 (Dolomanov et al., 2009)'
_computing_structure_refinement 'SHELXL 2018/3 (Sheldrick, 2015)'
_computing_structure_solution 'SHELXT 2014/5 (Sheldrick, 2014)'
_diffrn_ambient_temperature 298
_diffrn_measured_fraction_theta_full 0.999
_diffrn_measured_fraction_theta_max 0.996
_diffrn_measurement_device_type 'Bruker D8 Venture, Dual, Cu at zero, PHOTON II'
_diffrn_measurement_method '\f and \w scans'
_diffrn_radiation_type CuK\a
_diffrn_radiation_wavelength 1.54178
_diffrn_reflns_av_R_equivalents 0.0825
_diffrn_reflns_av_unetI/netI 0.0308
_diffrn_reflns_Laue_measured_fraction_full 0.999
_diffrn_reflns_Laue_measured_fraction_max 0.996
_diffrn_reflns_limit_h_max 28
_diffrn_reflns_limit_h_min -28
_diffrn_reflns_limit_k_max 26
_diffrn_reflns_limit_k_min -28
_diffrn_reflns_limit_l_max 24
_diffrn_reflns_limit_l_min -24
_diffrn_reflns_number 49799
_diffrn_reflns_point_group_measured_fraction_full 0.999
_diffrn_reflns_point_group_measured_fraction_max 0.996
_diffrn_reflns_theta_full 67.679
_diffrn_reflns_theta_max 69.916
_diffrn_reflns_theta_min 3.119
_diffrn_source 'micro-focus sealed X-ray tube'
_diffrn_standards_number 0
_exptl_absorpt_coefficient_mu 1.525
_exptl_absorpt_correction_T_max 0.7533
_exptl_absorpt_correction_T_min 0.6232
_exptl_absorpt_correction_type multi-scan
_exptl_absorpt_process_details
;
SADABS-2016/2 (Bruker,2016/2) was used for absorption correction.
wR2(int) was 0.1577 before and 0.0646 after correction.
The Ratio of minimum to maximum transmission is 0.8273.
The \l/2 correction factor is Not present.
;
_exptl_crystal_colour colourless
_exptl_crystal_density_diffrn 1.207
_exptl_crystal_density_method 'not measured'
_exptl_crystal_description block
_exptl_crystal_F_000 3672
_exptl_crystal_size_max 0.200
_exptl_crystal_size_mid 0.170
_exptl_crystal_size_min 0.090
_refine_diff_density_max 0.277
_refine_diff_density_min -0.404
_refine_diff_density_rms 0.045
_refine_ls_extinction_method none
_refine_ls_goodness_of_fit_ref 1.137
_refine_ls_hydrogen_treatment constr
_refine_ls_matrix_type full
_refine_ls_number_parameters 236
_refine_ls_number_reflns 3921
_refine_ls_number_restraints 0
_refine_ls_restrained_S_all 1.137
_refine_ls_R_factor_all 0.0783
_refine_ls_R_factor_gt 0.0483
_refine_ls_shift/su_max 0.000
_refine_ls_shift/su_mean 0.000
_refine_ls_structure_factor_coef Fsqd
_refine_ls_weighting_details 'w=1/[\s^2^(Fo^2^)+(0.0669P)^2^+11.1404P] where P=(Fo^2^+2Fc^2^)/3'
_refine_ls_weighting_scheme calc
_refine_ls_wR_factor_gt 0.1219
_refine_ls_wR_factor_ref 0.1595
_reflns_Friedel_coverage 0.000
_reflns_number_gt 2775
_reflns_number_total 3921
_reflns_threshold_expression 'I > 2\s(I)'
_cod_data_source_file d2fd00131d2.cif
_cod_data_source_block sfull_a
_cod_depositor_comments 'Adding full bibliography for 1567441.cif.'
_cod_original_cell_volume 9345.6(4)
_cod_original_sg_symbol_H-M 'R -3'
_cod_database_code 1567441
_shelx_shelxl_version_number 2018/3
_shelx_space_group_comment
;
The symmetry employed for this shelxl refinement is uniquely defined
by the following loop, which should always be used as a source of
symmetry information in preference to the above space-group names.
They are only intended as comments.
;
_olex2_refinement_description
;
1. Fixed Uiso
 At 1.2 times of:
  All C(H) groups, All C(H,H) groups, All N(H) groups
 At 1.5 times of:
  All C(H,H,H) groups
2.a Ternary CH refined with riding coordinates:
 C2(H2A), C8(H8)
2.b Secondary CH2 refined with riding coordinates:
 C3(H3A,H3B), C4(H4A,H4B), C5(H5A,H5B), C6(H6A,H6B), C7(H7A,H7B), C10(H10A,
 H10B), C11(H11A,H11B), C12(H12A,H12B), C13(H13A,H13B), C9(H9A,H9B)
2.c Aromatic/amide H refined with riding coordinates:
 N2(H2), N3(H3), C15(H15), C16(H16), C19(H19), C20(H20)
2.d Idealised Me refined as rotating group:
 C18(H18A,H18B,H18C)
;
_olex2_submission_special_instructions 'No special instructions were received'

loop_
_space_group_symop_operation_xyz
'x, y, z'
'-y, x-y, z'
'-x+y, -x, z'
'x+2/3, y+1/3, z+1/3'
'-y+2/3, x-y+1/3, z+1/3'
'-x+y+2/3, -x+1/3, z+1/3'
'x+1/3, y+2/3, z+2/3'
'-y+1/3, x-y+2/3, z+2/3'
'-x+y+1/3, -x+2/3, z+2/3'
'-x, -y, -z'
'y, -x+y, -z'
'x-y, x, -z'
'-x+2/3, -y+1/3, -z+1/3'
'y+2/3, -x+y+1/3, -z+1/3'
'x-y+2/3, x+1/3, -z+1/3'
'-x+1/3, -y+2/3, -z+2/3'
'y+1/3, -x+y+2/3, -z+2/3'
'x-y+1/3, x+2/3, -z+2/3'

loop_
_atom_site_label
_atom_site_type_symbol
_atom_site_fract_x
_atom_site_fract_y
_atom_site_fract_z
_atom_site_U_iso_or_equiv
_atom_site_adp_type
_atom_site_occupancy
_atom_site_site_symmetry_order
_atom_site_calc_flag
_atom_site_refinement_flags_posn
_atom_site_refinement_flags_adp
_atom_site_refinement_flags_occupancy
_atom_site_disorder_assembly
_atom_site_disorder_group
O2 O 0.36703(11) 0.03139(10) 0.41134(9) 0.0681(5) Uani 1 1 d . . . . .
N2 N 0.31226(10) 0.15324(10) 0.53119(11) 0.0576(5) Uani 1 1 d . . . . .
H2 H 0.330773 0.195553 0.526699 0.069 Uiso 1 1 calc R U . . .
C2 C 0.43884(12) 0.22864(11) 0.46227(13) 0.0501(6) Uani 1 1 d . . . . .
H2A H 0.428127 0.247730 0.500842 0.060 Uiso 1 1 calc R U . . .
N3 N 0.39433(11) 0.15697(10) 0.46289(12) 0.0611(6) Uani 1 1 d . . . . .
H3 H 0.405067 0.134405 0.436804 0.073 Uiso 1 1 calc R U . . .
C3 C 0.50973(13) 0.24312(14) 0.46992(16) 0.0637(7) Uani 1 1 d . . . . .
H3A H 0.520543 0.222817 0.433185 0.076 Uiso 1 1 calc R U . . .
H3B H 0.514047 0.224033 0.511602 0.076 Uiso 1 1 calc R U . . .
C4 C 0.55783(14) 0.31759(15) 0.47009(18) 0.0743(8) Uani 1 1 d . . . . .
H4A H 0.549395 0.337224 0.509112 0.089 Uiso 1 1 calc R U . . .
H4B H 0.602891 0.325791 0.473264 0.089 Uiso 1 1 calc R U . . .
C5 C 0.55083(15) 0.35001(14) 0.40711(17) 0.0724(8) Uani 1 1 d . . . . .
H5A H 0.579735 0.397666 0.410214 0.087 Uiso 1 1 calc R U . . .
H5B H 0.564594 0.334406 0.368532 0.087 Uiso 1 1 calc R U . . .
C6 C 0.48010(14) 0.33450(13) 0.39719(15) 0.0634(7) Uani 1 1 d . . . . .
H6A H 0.476513 0.352324 0.354370 0.076 Uiso 1 1 calc R U . . .
H6B H 0.468699 0.355989 0.432246 0.076 Uiso 1 1 calc R U . . .
C7 C 0.43123(13) 0.26020(12) 0.39879(14) 0.0575(6) Uani 1 1 d . . . . .
H7A H 0.386346 0.252595 0.396258 0.069 Uiso 1 1 calc R U . . .
H7B H 0.438540 0.239475 0.359983 0.069 Uiso 1 1 calc R U . . .
C8 C 0.25324(13) 0.11939(13) 0.57383(14) 0.0585(6) Uani 1 1 d . . . . .
H8 H 0.253119 0.081254 0.594831 0.070 Uiso 1 1 calc R U . . .
C10 C 0.12927(16) 0.05848(19) 0.5782(2) 0.0930(11) Uani 1 1 d . . . . .
H10A H 0.089777 0.045630 0.551583 0.112 Uiso 1 1 calc R U . . .
H10B H 0.126620 0.018423 0.595972 0.112 Uiso 1 1 calc R U . . .
C11 C 0.13133(18) 0.1017(2) 0.6357(2) 0.0953(12) Uani 1 1 d . . . . .
H11A H 0.127160 0.138324 0.618270 0.114 Uiso 1 1 calc R U . . .
H11B H 0.094099 0.075985 0.665417 0.114 Uiso 1 1 calc R U . . .
S1 S 0.34184(3) 0.01503(3) 0.47949(3) 0.0552(2) Uani 1 1 d . . . . .
O1 O 0.29527(10) -0.05387(8) 0.49204(11) 0.0702(6) Uani 1 1 d . . . . .
N1 N 0.30759(10) 0.05543(10) 0.50446(11) 0.0562(5) Uani 1 1 d . . . . .
C12 C 0.19509(19) 0.12848(19) 0.67480(18) 0.0859(10) Uani 1 1 d . . . . .
H12A H 0.196718 0.092123 0.696745 0.103 Uiso 1 1 calc R U . . .
H12B H 0.196235 0.158427 0.709330 0.103 Uiso 1 1 calc R U . . .
C13 C 0.25544(16) 0.16529(16) 0.62921(16) 0.0705(8) Uani 1 1 d . . . . .
H13A H 0.255750 0.203596 0.609626 0.085 Uiso 1 1 calc R U . . .
H13B H 0.295698 0.180775 0.655326 0.085 Uiso 1 1 calc R U . . .
C14 C 0.41146(12) 0.03753(11) 0.53135(13) 0.0506(6) Uani 1 1 d . . . . .
C15 C 0.40378(13) 0.02841(13) 0.60027(13) 0.0585(6) Uani 1 1 d . . . . .
H15 H 0.362066 0.011455 0.619679 0.070 Uiso 1 1 calc R U . . .
C16 C 0.45870(15) 0.04472(14) 0.64001(15) 0.0651(7) Uani 1 1 d . . . . .
H16 H 0.453220 0.038521 0.686207 0.078 Uiso 1 1 calc R U . . .
C17 C 0.52115(14) 0.06985(13) 0.61299(16) 0.0637(7) Uani 1 1 d . . . . .
C18 C 0.58072(18) 0.08677(19) 0.6563(2) 0.0936(11) Uani 1 1 d . . . . .
H18A H 0.613171 0.132797 0.650798 0.140 Uiso 1 1 calc R U . . .
H18B H 0.599551 0.060006 0.643213 0.140 Uiso 1 1 calc R U . . .
H18C H 0.567340 0.078261 0.702551 0.140 Uiso 1 1 calc R U . . .
C19 C 0.52772(14) 0.07885(15) 0.54397(17) 0.0706(8) Uani 1 1 d . . . . .
H19 H 0.569476 0.096023 0.524598 0.085 Uiso 1 1 calc R U . . .
C20 C 0.47373(14) 0.06290(14) 0.50340(15) 0.0641(7) Uani 1 1 d . . . . .
H20 H 0.479311 0.069240 0.457228 0.077 Uiso 1 1 calc R U . . .
C9 C 0.19030(14) 0.09410(15) 0.53345(16) 0.0701(8) Uani 1 1 d . . . . .
H9A H 0.188872 0.063815 0.499155 0.084 Uiso 1 1 calc R U . . .
H9B H 0.190062 0.131040 0.511190 0.084 Uiso 1 1 calc R U . . .
C1 C 0.33877(12) 0.12176(12) 0.49897(13) 0.0527(6) Uani 1 1 d . . . . .

loop_
_atom_site_aniso_label
_atom_site_aniso_U_11
_atom_site_aniso_U_22
_atom_site_aniso_U_33
_atom_site_aniso_U_23
_atom_site_aniso_U_13
_atom_site_aniso_U_12
O2 0.0990(15) 0.0629(11) 0.0534(11) 0.0006(8) 0.0022(10) 0.0487(11)
N2 0.0551(12) 0.0446(11) 0.0751(14) 0.0081(10) 0.0151(10) 0.0265(10)
C2 0.0521(13) 0.0389(11) 0.0602(14) 0.0037(10) 0.0106(11) 0.0234(10)
N3 0.0672(14) 0.0410(11) 0.0744(15) 0.0044(10) 0.0226(11) 0.0264(10)
C3 0.0585(15) 0.0597(16) 0.0827(19) 0.0091(13) 0.0081(13) 0.0368(13)
C4 0.0503(15) 0.0653(18) 0.109(3) 0.0001(16) -0.0014(15) 0.0299(14)
C5 0.0625(17) 0.0510(15) 0.098(2) 0.0104(14) 0.0188(15) 0.0241(13)
C6 0.0667(17) 0.0487(14) 0.0726(18) 0.0119(12) 0.0057(13) 0.0272(13)
C7 0.0577(15) 0.0504(14) 0.0638(16) 0.0031(11) 0.0018(12) 0.0266(12)
C8 0.0567(15) 0.0564(14) 0.0664(17) 0.0108(12) 0.0108(12) 0.0314(12)
C10 0.0571(18) 0.087(2) 0.120(3) 0.006(2) 0.0142(18) 0.0249(17)
C11 0.078(2) 0.099(3) 0.113(3) 0.024(2) 0.042(2) 0.048(2)
S1 0.0618(4) 0.0388(3) 0.0637(4) 0.0006(3) -0.0022(3) 0.0241(3)
O1 0.0688(12) 0.0364(9) 0.0957(15) 0.0001(9) -0.0170(10) 0.0189(8)
N1 0.0544(12) 0.0402(10) 0.0731(14) 0.0072(9) 0.0076(10) 0.0228(9)
C12 0.104(3) 0.093(2) 0.077(2) 0.0176(18) 0.0299(19) 0.062(2)
C13 0.0715(18) 0.0739(19) 0.0705(19) -0.0010(14) 0.0087(14) 0.0395(15)
C14 0.0546(14) 0.0352(11) 0.0600(15) 0.0010(10) 0.0052(11) 0.0209(10)
C15 0.0545(14) 0.0531(14) 0.0615(16) 0.0003(11) 0.0081(12) 0.0221(12)
C16 0.0665(17) 0.0632(16) 0.0612(16) -0.0017(13) 0.0011(13) 0.0292(14)
C17 0.0559(15) 0.0469(14) 0.084(2) -0.0080(13) -0.0025(13) 0.0226(12)
C18 0.075(2) 0.083(2) 0.116(3) -0.015(2) -0.026(2) 0.0342(19)
C19 0.0527(15) 0.0653(17) 0.088(2) 0.0037(15) 0.0113(14) 0.0255(14)
C20 0.0632(17) 0.0594(16) 0.0667(17) 0.0086(13) 0.0157(13) 0.0283(13)
C9 0.0567(16) 0.0687(18) 0.081(2) -0.0001(14) 0.0024(14) 0.0284(14)
C1 0.0524(14) 0.0431(12) 0.0633(15) 0.0035(11) 0.0039(11) 0.0244(11)

loop_
_atom_type_symbol
_atom_type_description
_atom_type_scat_dispersion_real
_atom_type_scat_dispersion_imag
_atom_type_scat_source
C C 0.0181 0.0091 'International Tables Vol C Tables 4.2.6.8 and 6.1.1.4'
H H 0.0000 0.0000 'International Tables Vol C Tables 4.2.6.8 and 6.1.1.4'
N N 0.0311 0.0180 'International Tables Vol C Tables 4.2.6.8 and 6.1.1.4'
O O 0.0492 0.0322 'International Tables Vol C Tables 4.2.6.8 and 6.1.1.4'
S S 0.3331 0.5567 'International Tables Vol C Tables 4.2.6.8 and 6.1.1.4'

loop_
_geom_angle_atom_site_label_1
_geom_angle_atom_site_label_2
_geom_angle_atom_site_label_3
_geom_angle
_geom_angle_site_symmetry_1
_geom_angle_site_symmetry_3
_geom_angle_publ_flag
C8 N2 H2 118.3 . . ?
C1 N2 H2 118.3 . . ?
C1 N2 C8 123.4(2) . . ?
N3 C2 H2A 108.4 . . ?
N3 C2 C3 109.0(2) . . ?
N3 C2 C7 111.9(2) . . ?
C3 C2 H2A 108.4 . . ?
C7 C2 H2A 108.4 . . ?
C7 C2 C3 110.7(2) . . ?
C2 N3 H3 115.9 . . ?
C1 N3 C2 128.3(2) . . ?
C1 N3 H3 115.9 . . ?
C2 C3 H3A 109.5 . . ?
C2 C3 H3B 109.5 . . ?
C2 C3 C4 110.6(2) . . ?
H3A C3 H3B 108.1 . . ?
C4 C3 H3A 109.5 . . ?
C4 C3 H3B 109.5 . . ?
C3 C4 H4A 109.3 . . ?
C3 C4 H4B 109.3 . . ?
H4A C4 H4B 108.0 . . ?
C5 C4 C3 111.4(3) . . ?
C5 C4 H4A 109.3 . . ?
C5 C4 H4B 109.3 . . ?
C4 C5 H5A 109.3 . . ?
C4 C5 H5B 109.3 . . ?
H5A C5 H5B 108.0 . . ?
C6 C5 C4 111.4(2) . . ?
C6 C5 H5A 109.3 . . ?
C6 C5 H5B 109.3 . . ?
C5 C6 H6A 109.2 . . ?
C5 C6 H6B 109.2 . . ?
C5 C6 C7 112.0(2) . . ?
H6A C6 H6B 107.9 . . ?
C7 C6 H6A 109.2 . . ?
C7 C6 H6B 109.2 . . ?
C2 C7 C6 111.5(2) . . ?
C2 C7 H7A 109.3 . . ?
C2 C7 H7B 109.3 . . ?
C6 C7 H7A 109.3 . . ?
C6 C7 H7B 109.3 . . ?
H7A C7 H7B 108.0 . . ?
N2 C8 H8 108.2 . . ?
N2 C8 C13 110.5(2) . . ?
N2 C8 C9 111.6(2) . . ?
C13 C8 H8 108.2 . . ?
C9 C8 H8 108.2 . . ?
C9 C8 C13 110.2(2) . . ?
H10A C10 H10B 107.9 . . ?
C11 C10 H10A 109.3 . . ?
C11 C10 H10B 109.3 . . ?
C11 C10 C9 111.8(3) . . ?
C9 C10 H10A 109.3 . . ?
C9 C10 H10B 109.3 . . ?
C10 C11 H11A 109.4 . . ?
C10 C11 H11B 109.4 . . ?
H11A C11 H11B 108.0 . . ?
C12 C11 C10 111.4(3) . . ?
C12 C11 H11A 109.4 . . ?
C12 C11 H11B 109.4 . . ?
O2 S1 N1 113.22(11) . . ?
O2 S1 C14 106.16(12) . . ?
O1 S1 O2 115.79(12) . . ?
O1 S1 N1 106.53(12) . . ?
O1 S1 C14 107.30(11) . . ?
N1 S1 C14 107.43(12) . . ?
C1 N1 S1 120.88(18) . . ?
C11 C12 H12A 109.4 . . ?
C11 C12 H12B 109.4 . . ?
C11 C12 C13 111.4(3) . . ?
H12A C12 H12B 108.0 . . ?
C13 C12 H12A 109.4 . . ?
C13 C12 H12B 109.4 . . ?
C8 C13 C12 109.8(3) . . ?
C8 C13 H13A 109.7 . . ?
C8 C13 H13B 109.7 . . ?
C12 C13 H13A 109.7 . . ?
C12 C13 H13B 109.7 . . ?
H13A C13 H13B 108.2 . . ?
C15 C14 S1 120.29(19) . . ?
C20 C14 S1 120.2(2) . . ?
C20 C14 C15 119.5(3) . . ?
C14 C15 H15 120.2 . . ?
C16 C15 C14 119.5(2) . . ?
C16 C15 H15 120.2 . . ?
C15 C16 H16 119.1 . . ?
C17 C16 C15 121.8(3) . . ?
C17 C16 H16 119.1 . . ?
C16 C17 C18 121.7(3) . . ?
C16 C17 C19 117.7(3) . . ?
C19 C17 C18 120.6(3) . . ?
C17 C18 H18A 109.5 . . ?
C17 C18 H18B 109.5 . . ?
C17 C18 H18C 109.5 . . ?
H18A C18 H18B 109.5 . . ?
H18A C18 H18C 109.5 . . ?
H18B C18 H18C 109.5 . . ?
C17 C19 H19 119.2 . . ?
C20 C19 C17 121.5(3) . . ?
C20 C19 H19 119.2 . . ?
C14 C20 H20 120.0 . . ?
C19 C20 C14 120.0(3) . . ?
C19 C20 H20 120.0 . . ?
C8 C9 C10 111.1(3) . . ?
C8 C9 H9A 109.4 . . ?
C8 C9 H9B 109.4 . . ?
C10 C9 H9A 109.4 . . ?
C10 C9 H9B 109.4 . . ?
H9A C9 H9B 108.0 . . ?
N2 C1 N3 119.4(2) . . ?
N2 C1 N1 117.4(2) . . ?
N3 C1 N1 123.2(2) . . ?

loop_
_geom_bond_atom_site_label_1
_geom_bond_atom_site_label_2
_geom_bond_distance
_geom_bond_site_symmetry_2
_geom_bond_publ_flag
O2 S1 1.452(2) . ?
N2 H2 0.8600 . ?
N2 C8 1.465(3) . ?
N2 C1 1.335(3) . ?
C2 H2A 0.9800 . ?
C2 N3 1.459(3) . ?
C2 C3 1.518(3) . ?
C2 C7 1.516(3) . ?
N3 H3 0.8600 . ?
N3 C1 1.342(3) . ?
C3 H3A 0.9700 . ?
C3 H3B 0.9700 . ?
C3 C4 1.523(4) . ?
C4 H4A 0.9700 . ?
C4 H4B 0.9700 . ?
C4 C5 1.514(5) . ?
C5 H5A 0.9700 . ?
C5 H5B 0.9700 . ?
C5 C6 1.512(4) . ?
C6 H6A 0.9700 . ?
C6 H6B 0.9700 . ?
C6 C7 1.523(4) . ?
C7 H7A 0.9700 . ?
C7 H7B 0.9700 . ?
C8 H8 0.9800 . ?
C8 C13 1.519(4) . ?
C8 C9 1.509(4) . ?
C10 H10A 0.9700 . ?
C10 H10B 0.9700 . ?
C10 C11 1.508(5) . ?
C10 C9 1.524(4) . ?
C11 H11A 0.9700 . ?
C11 H11B 0.9700 . ?
C11 C12 1.508(5) . ?
S1 O1 1.4392(18) . ?
S1 N1 1.587(2) . ?
S1 C14 1.766(3) . ?
N1 C1 1.343(3) . ?
C12 H12A 0.9700 . ?
C12 H12B 0.9700 . ?
C12 C13 1.526(4) . ?
C13 H13A 0.9700 . ?
C13 H13B 0.9700 . ?
C14 C15 1.387(4) . ?
C14 C20 1.380(4) . ?
C15 H15 0.9300 . ?
C15 C16 1.385(4) . ?
C16 H16 0.9300 . ?
C16 C17 1.376(4) . ?
C17 C18 1.509(4) . ?
C17 C19 1.387(4) . ?
C18 H18A 0.9600 . ?
C18 H18B 0.9600 . ?
C18 H18C 0.9600 . ?
C19 H19 0.9300 . ?
C19 C20 1.380(4) . ?
C20 H20 0.9300 . ?
C9 H9A 0.9700 . ?
C9 H9B 0.9700 . ?

loop_
_geom_torsion_atom_site_label_1
_geom_torsion_atom_site_label_2
_geom_torsion_atom_site_label_3
_geom_torsion_atom_site_label_4
_geom_torsion
_geom_torsion_site_symmetry_1
_geom_torsion_site_symmetry_2
_geom_torsion_site_symmetry_3
_geom_torsion_site_symmetry_4
_geom_torsion_publ_flag
O2 S1 N1 C1 -51.1(3) . . . . ?
O2 S1 C14 C15 179.55(19) . . . . ?
O2 S1 C14 C20 -2.0(2) . . . . ?
N2 C8 C13 C12 -177.7(2) . . . . ?
N2 C8 C9 C10 179.5(3) . . . . ?
C2 N3 C1 N2 12.0(4) . . . . ?
C2 N3 C1 N1 -168.3(3) . . . . ?
C2 C3 C4 C5 -56.8(3) . . . . ?
N3 C2 C3 C4 -179.5(2) . . . . ?
N3 C2 C7 C6 -177.4(2) . . . . ?
C3 C2 N3 C1 131.3(3) . . . . ?
C3 C2 C7 C6 -55.6(3) . . . . ?
C3 C4 C5 C6 54.9(3) . . . . ?
C4 C5 C6 C7 -53.4(3) . . . . ?
C5 C6 C7 C2 54.0(3) . . . . ?
C7 C2 N3 C1 -106.0(3) . . . . ?
C7 C2 C3 C4 57.0(3) . . . . ?
C8 N2 C1 N3 -177.6(2) . . . . ?
C8 N2 C1 N1 2.6(4) . . . . ?
C10 C11 C12 C13 55.1(4) . . . . ?
C11 C10 C9 C8 54.8(4) . . . . ?
C11 C12 C13 C8 -57.5(4) . . . . ?
S1 N1 C1 N2 -168.7(2) . . . . ?
S1 N1 C1 N3 11.5(4) . . . . ?
S1 C14 C15 C16 178.3(2) . . . . ?
S1 C14 C20 C19 -178.4(2) . . . . ?
O1 S1 N1 C1 -179.5(2) . . . . ?
O1 S1 C14 C15 -56.1(2) . . . . ?
O1 S1 C14 C20 122.4(2) . . . . ?
N1 S1 C14 C15 58.1(2) . . . . ?
N1 S1 C14 C20 -123.4(2) . . . . ?
C13 C8 C9 C10 -57.4(3) . . . . ?
C14 S1 N1 C1 65.8(2) . . . . ?
C14 C15 C16 C17 -0.1(4) . . . . ?
C15 C14 C20 C19 0.1(4) . . . . ?
C15 C16 C17 C18 -179.2(3) . . . . ?
C15 C16 C17 C19 0.3(4) . . . . ?
C16 C17 C19 C20 -0.4(4) . . . . ?
C17 C19 C20 C14 0.2(4) . . . . ?
C18 C17 C19 C20 179.2(3) . . . . ?
C20 C14 C15 C16 -0.2(4) . . . . ?
C9 C8 C13 C12 58.5(3) . . . . ?
C9 C10 C11 C12 -53.4(4) . . . . ?
C1 N2 C8 C13 150.5(3) . . . . ?
C1 N2 C8 C9 -86.5(3) . . . . ?
